data_1558658
loop_
_publ_author_name
'Outahar, Fatima'
'Moumou, Mohamed'
'Rakib, El Mostapha'
'Hannioui, Abdellah'
'Saadi, Mohamed'
'El Ammari, Lahcen'

_publ_section_title
;
 Ethyl
 10\a-hydroxy-4,9-dimethyl-14-oxo-3,8,15-trioxatetracyclo[10.3.0.0^2,4^.0^7,9^]pentadecane-13-spiro-5'-pyrazole-3'-carboxylate
;
_journal_coeditor_code BT4095
_journal_issue 7
_journal_name_full IUCrData
_journal_page_first x200945
_journal_paper_doi 10.1107/S2414314620009451
_journal_volume 5
_journal_year 2020
_chemical_absolute_configuration ad
_chemical_formula_iupac 'C25 H29 Cl N2 O7'
_chemical_formula_moiety 'C25 H29 Cl N2 O7'
_chemical_formula_sum 'C25 H29 Cl N2 O7'
_chemical_formula_weight 504.95
_chemical_name_systematic
'Ethyl 10\a-hydroxy-4,9-dimethyl-14-oxo-3,8,15-trioxatetracyclo[10.3.0.0^2,4^.0^7,9^]pentadecane-13-spiro-5'-pyrazole-3'-carboxylate'
_space_group_crystal_system orthorhombic
_space_group_IT_number 19
_space_group_name_Hall 'P 2ac 2ab'
_space_group_name_H-M_alt 'P 21 21 21'
_atom_sites_solution_hydrogens geom
_atom_sites_solution_primary direct
_audit_creation_method SHELXL-2018/3
_cell_angle_alpha 90
_cell_angle_beta 90
_cell_angle_gamma 90
_cell_formula_units_Z 4
_cell_length_a 9.2324(3)
_cell_length_b 11.1656(4)
_cell_length_c 23.3497(8)
_cell_measurement_reflns_used 9629
_cell_measurement_temperature 296(2)
_cell_measurement_theta_max 33.723
_cell_measurement_theta_min 2.524
_cell_volume 2407.01(14)
_computing_cell_refinement
;
SAINT (Bruker, 2016)
;
_computing_data_collection
;
APEX3 (Bruker, 2016)
;
_computing_data_reduction
;
SAINT (Bruker, 2016)
;
_computing_molecular_graphics
;
Wingx and Ortep-3 for Windows (Farrugia, 2012)
;
_computing_publication_material
;
Mercury (Macrae <i>et al.</i>, 2020) and PublCIF (Westrip, 2010)
;
_computing_structure_refinement
;
<i>SHELXL2018/3</i> (Sheldrick, 2015b)
;
_computing_structure_solution
;
<i>SHELXT2014/5</i> (Sheldrick, 2015a)
;
_diffrn_ambient_temperature 296(2)
_diffrn_detector 'APEX II CCD area-detector'
_diffrn_measured_fraction_theta_full 0.999
_diffrn_measured_fraction_theta_max 0.999
_diffrn_measurement_device_type 'Bruker X8 APEX3'
_diffrn_measurement_method '\f and \w scans'
_diffrn_radiation_monochromator graphite
_diffrn_radiation_source 'fine-focus sealed tube'
_diffrn_radiation_type MoK\a
_diffrn_radiation_wavelength 0.71073
_diffrn_reflns_av_R_equivalents 0.0410
_diffrn_reflns_av_unetI/netI 0.0232
_diffrn_reflns_limit_h_max 14
_diffrn_reflns_limit_h_min -14
_diffrn_reflns_limit_k_max 17
_diffrn_reflns_limit_k_min -16
_diffrn_reflns_limit_l_max 36
_diffrn_reflns_limit_l_min -36
_diffrn_reflns_number 72348
_diffrn_reflns_theta_full 25.242
_diffrn_reflns_theta_max 33.723
_diffrn_reflns_theta_min 2.524
_exptl_absorpt_coefficient_mu 0.208
_exptl_absorpt_correction_T_max 0.7479
_exptl_absorpt_correction_T_min 0.6798
_exptl_absorpt_correction_type multi-scan
_exptl_absorpt_process_details
;
(SADABS; Krause <i>et al.</i>,  2015)
;
_exptl_crystal_colour colourless
_exptl_crystal_density_diffrn 1.393
_exptl_crystal_description Block
_exptl_crystal_F_000 1064
_exptl_crystal_size_max 0.37
_exptl_crystal_size_mid 0.29
_exptl_crystal_size_min 0.22
_refine_diff_density_max 0.292
_refine_diff_density_min -0.200
_refine_ls_abs_structure_details
;
Flack <i>x</i> determined using 3371 quotients
[(<i>I</i>^+^)-(<i>I</i>^-^)]/[(<i>I</i>^+^)+(<i>I</i>^-^)]
(Parsons <i>et al.</i>,  2013)
;
_refine_ls_abs_structure_Flack 0.009(13)
_refine_ls_extinction_method none
_refine_ls_goodness_of_fit_ref 1.040
_refine_ls_hydrogen_treatment constr
_refine_ls_matrix_type full
_refine_ls_number_parameters 319
_refine_ls_number_reflns 9629
_refine_ls_number_restraints 0
_refine_ls_restrained_S_all 1.040
_refine_ls_R_factor_all 0.0475
_refine_ls_R_factor_gt 0.0381
_refine_ls_shift/su_max 0.000
_refine_ls_shift/su_mean 0.000
_refine_ls_structure_factor_coef Fsqd
_refine_ls_weighting_details 'w=1/[\s^2^(Fo^2^)+(0.0657P)^2^+0.1273P] where P=(Fo^2^+2Fc^2^)/3'
_refine_ls_weighting_scheme calc
_refine_ls_wR_factor_gt 0.1002
_refine_ls_wR_factor_ref 0.1074
_reflns_number_gt 8323
_reflns_number_total 9629
_reflns_threshold_expression 'I > 2\s(I)'
_cod_data_source_file bt4095sup1.cif
_cod_data_source_block I
_cod_database_code 1558658
_shelx_space_group_comment
;
The symmetry employed for this shelxl refinement is uniquely defined
by the following loop, which should always be used as a source of
symmetry information in preference to the above space-group names.
They are only intended as comments.
;

loop_
_space_group_symop_operation_xyz
'x, y, z'
'-x+1/2, -y, z+1/2'
'-x, y+1/2, -z+1/2'
'x+1/2, -y+1/2, -z'

loop_
_atom_site_type_symbol
_atom_site_label
_atom_site_fract_x
_atom_site_fract_y
_atom_site_fract_z
_atom_site_U_iso_or_equiv
_atom_site_adp_type
_atom_site_calc_flag
_atom_site_occupancy
_atom_site_disorder_assembly
_atom_site_disorder_group
C C1 0.7150(2) 0.67174(15) 0.52147(6) 0.0358(3) Uani d 1 . .
H H1 0.816146 0.696658 0.525874 0.043 Uiso calc 1 . .
C C2 0.6528(2) 0.61025(18) 0.57192(7) 0.0398(4) Uani d 1 . .
C C3 0.7498(2) 0.59497(19) 0.62349(7) 0.0431(4) Uani d 1 . .
H H3A 0.691333 0.596845 0.657981 0.052 Uiso calc 1 . .
H H3B 0.817534 0.661313 0.625230 0.052 Uiso calc 1 . .
C C4 0.8344(2) 0.4771(2) 0.62139(7) 0.0452(4) Uani d 1 . .
H H4A 0.903439 0.474656 0.652698 0.054 Uiso calc 1 . .
H H4B 0.768135 0.410361 0.625931 0.054 Uiso calc 1 . .
C C5 0.91385(19) 0.46530(17) 0.56510(7) 0.0387(3) Uani d 1 . .
H H5 0.956502 0.540404 0.551415 0.046 Uiso calc 1 . .
C C6 0.8807(2) 0.37932(14) 0.51919(7) 0.0353(3) Uani d 1 . .
C C7 0.92537(18) 0.40590(14) 0.45781(7) 0.0325(3) Uani d 1 . .
H H7 0.951281 0.328982 0.440387 0.039 Uiso calc 1 . .
C C8 0.80988(19) 0.46221(13) 0.41933(6) 0.0327(3) Uani d 1 . .
H H8A 0.717532 0.425418 0.428433 0.039 Uiso calc 1 . .
H H8B 0.832484 0.441735 0.379960 0.039 Uiso calc 1 . .
C C9 0.79126(15) 0.59873(13) 0.42294(5) 0.0260(2) Uani d 1 . .
H H9 0.882322 0.631358 0.437827 0.031 Uiso calc 1 . .
C C10 0.66934(18) 0.64761(13) 0.46090(6) 0.0303(3) Uani d 1 . .
H H10 0.586034 0.593226 0.460247 0.036 Uiso calc 1 . .
C C11 0.5270(3) 0.5249(3) 0.56737(10) 0.0630(7) Uani d 1 . .
H H11A 0.471915 0.526959 0.602215 0.095 Uiso calc 1 . .
H H11B 0.562651 0.445152 0.561103 0.095 Uiso calc 1 . .
H H11C 0.466341 0.548048 0.535875 0.095 Uiso calc 1 . .
C C12 0.7689(4) 0.2822(2) 0.52444(10) 0.0658(7) Uani d 1 . .
H H12A 0.807943 0.208399 0.510044 0.099 Uiso calc 1 . .
H H12B 0.684612 0.303666 0.502676 0.099 Uiso calc 1 . .
H H12C 0.742773 0.272411 0.563958 0.099 Uiso calc 1 . .
C C13 0.76350(15) 0.65963(12) 0.36420(5) 0.0251(2) Uani d 1 . .
C C14 0.67465(18) 0.77038(14) 0.38029(7) 0.0319(3) Uani d 1 . .
C C15 0.90386(16) 0.69343(14) 0.33170(6) 0.0298(3) Uani d 1 . .
H H15A 0.899553 0.774632 0.317038 0.036 Uiso calc 1 . .
H H15B 0.988681 0.684824 0.355864 0.036 Uiso calc 1 . .
C C16 0.90345(15) 0.60317(14) 0.28410(6) 0.0278(2) Uani d 1 . .
C C17 1.02307(16) 0.57542(14) 0.24392(6) 0.0299(3) Uani d 1 . .
C C18 1.26216(17) 0.62649(17) 0.21770(8) 0.0381(3) Uani d 1 . .
H H18A 1.275157 0.541298 0.211393 0.046 Uiso calc 1 . .
H H18B 1.348372 0.656888 0.236473 0.046 Uiso calc 1 . .
C C19 1.2428(2) 0.6883(2) 0.16137(9) 0.0523(5) Uani d 1 . .
H H19A 1.166045 0.650405 0.140387 0.078 Uiso calc 1 . .
H H19B 1.331107 0.683319 0.139785 0.078 Uiso calc 1 . .
H H19C 1.218879 0.770902 0.167793 0.078 Uiso calc 1 . .
C C20 0.55559(14) 0.52443(13) 0.32367(6) 0.0268(2) Uani d 1 . .
C C21 0.44150(17) 0.56677(15) 0.35754(7) 0.0333(3) Uani d 1 . .
H H21 0.453488 0.636501 0.378797 0.040 Uiso calc 1 . .
C C22 0.31002(16) 0.50546(17) 0.35975(7) 0.0355(3) Uani d 1 . .
H H22 0.235107 0.533222 0.382829 0.043 Uiso calc 1 . .
C C23 0.29220(15) 0.40303(15) 0.32729(7) 0.0327(3) Uani d 1 . .
C C24 0.40232(18) 0.36072(16) 0.29257(8) 0.0376(3) Uani d 1 . .
H H24 0.388580 0.292186 0.270598 0.045 Uiso calc 1 . .
C C25 0.53355(17) 0.42143(15) 0.29079(7) 0.0341(3) Uani d 1 . .
H H25 0.607668 0.393186 0.267444 0.041 Uiso calc 1 . .
Cl Cl1 0.12664(5) 0.32803(5) 0.32768(2) 0.04545(11) Uani d 1 . .
N N1 0.78250(14) 0.54795(13) 0.27844(5) 0.0302(2) Uani d 1 . .
N N2 0.68834(13) 0.58649(12) 0.31991(5) 0.0294(2) Uani d 1 . .
O O1 0.6144(2) 0.73304(15) 0.55821(6) 0.0593(4) Uani d 1 . .
O O2 1.0048(2) 0.36152(17) 0.55599(7) 0.0592(4) Uani d 1 . .
O O3 1.05034(14) 0.47806(14) 0.45565(7) 0.0471(3) Uani d 1 . .
H H3 1.077114 0.493426 0.488323 0.071 Uiso calc 1 . .
O O4 0.63046(15) 0.76298(11) 0.43545(5) 0.0379(3) Uani d 1 . .
O O5 0.64470(18) 0.85384(13) 0.35076(6) 0.0503(3) Uani d 1 . .
O O6 1.13655(12) 0.64598(11) 0.25448(5) 0.0344(2) Uani d 1 . .
O O7 1.01925(16) 0.49953(14) 0.20772(6) 0.0481(3) Uani d 1 . .

loop_
_atom_site_aniso_label
_atom_site_aniso_U_11
_atom_site_aniso_U_22
_atom_site_aniso_U_33
_atom_site_aniso_U_12
_atom_site_aniso_U_13
_atom_site_aniso_U_23
C1 0.0502(9) 0.0350(7) 0.0223(6) 0.0008(6) 0.0083(6) -0.0050(5)
C2 0.0431(8) 0.0529(9) 0.0235(6) 0.0019(7) 0.0103(6) -0.0016(6)
C3 0.0520(10) 0.0554(10) 0.0218(6) -0.0080(8) 0.0058(6) -0.0037(6)
C4 0.0549(10) 0.0544(10) 0.0262(6) -0.0055(9) -0.0030(7) 0.0020(7)
C5 0.0371(7) 0.0463(9) 0.0326(7) -0.0033(7) -0.0037(6) -0.0004(6)
C6 0.0423(8) 0.0345(7) 0.0290(6) -0.0011(6) -0.0021(6) 0.0044(5)
C7 0.0360(7) 0.0302(6) 0.0312(6) 0.0053(5) 0.0047(5) 0.0003(5)
C8 0.0461(8) 0.0270(6) 0.0251(6) 0.0038(6) -0.0025(6) -0.0038(5)
C9 0.0321(6) 0.0270(6) 0.0189(5) 0.0023(5) 0.0027(4) -0.0017(4)
C10 0.0386(7) 0.0307(6) 0.0214(5) 0.0032(5) 0.0066(5) -0.0009(5)
C11 0.0445(10) 0.108(2) 0.0362(9) -0.0203(12) 0.0057(8) 0.0106(11)
C12 0.102(2) 0.0489(11) 0.0470(11) -0.0351(13) 0.0123(12) -0.0013(9)
C13 0.0279(5) 0.0279(6) 0.0196(5) 0.0006(5) 0.0026(4) -0.0014(4)
C14 0.0359(7) 0.0314(7) 0.0284(6) 0.0045(6) 0.0046(5) 0.0004(5)
C15 0.0310(6) 0.0348(7) 0.0237(5) -0.0048(5) 0.0048(5) -0.0035(5)
C16 0.0279(6) 0.0362(6) 0.0192(5) -0.0014(5) 0.0029(4) -0.0010(5)
C17 0.0291(6) 0.0381(7) 0.0225(6) -0.0017(5) 0.0040(5) -0.0005(5)
C18 0.0272(6) 0.0469(8) 0.0403(8) 0.0042(6) 0.0079(6) 0.0079(7)
C19 0.0459(10) 0.0685(13) 0.0424(9) -0.0081(10) 0.0093(8) 0.0156(9)
C20 0.0235(5) 0.0342(6) 0.0227(5) 0.0012(5) 0.0004(4) 0.0026(5)
C21 0.0278(6) 0.0410(8) 0.0311(7) 0.0008(6) 0.0032(5) -0.0049(6)
C22 0.0254(6) 0.0477(8) 0.0335(7) 0.0014(6) 0.0035(5) -0.0017(6)
C23 0.0258(5) 0.0414(7) 0.0309(6) -0.0026(5) -0.0030(5) 0.0067(6)
C24 0.0344(7) 0.0391(8) 0.0393(8) -0.0029(6) -0.0002(6) -0.0058(6)
C25 0.0287(6) 0.0376(7) 0.0360(7) 0.0008(6) 0.0035(5) -0.0052(6)
Cl1 0.03149(17) 0.0572(3) 0.0476(2) -0.01126(17) 0.00022(16) 0.00024(19)
N1 0.0288(5) 0.0417(6) 0.0200(4) -0.0019(5) 0.0030(4) -0.0039(4)
N2 0.0257(5) 0.0410(6) 0.0213(5) -0.0025(5) 0.0030(4) -0.0052(4)
O1 0.0854(12) 0.0599(9) 0.0325(6) 0.0294(9) 0.0141(7) -0.0095(6)
O2 0.0627(9) 0.0719(10) 0.0430(7) 0.0267(8) -0.0159(7) -0.0009(7)
O3 0.0330(6) 0.0561(8) 0.0522(8) -0.0009(5) 0.0109(6) 0.0037(6)
O4 0.0488(6) 0.0357(5) 0.0292(5) 0.0145(5) 0.0090(5) -0.0007(4)
O5 0.0651(9) 0.0426(7) 0.0433(7) 0.0187(7) 0.0090(6) 0.0122(6)
O6 0.0281(5) 0.0439(6) 0.0311(5) -0.0027(4) 0.0051(4) -0.0025(4)
O7 0.0467(7) 0.0599(8) 0.0378(6) -0.0109(6) 0.0138(5) -0.0204(6)

loop_
_atom_type_symbol
_atom_type_description
_atom_type_scat_dispersion_real
_atom_type_scat_dispersion_imag
_atom_type_scat_source
C C 0.0033 0.0016 'International Tables Vol C Tables 4.2.6.8 and 6.1.1.4'
H H 0.0000 0.0000 'International Tables Vol C Tables 4.2.6.8 and 6.1.1.4'
Cl Cl 0.1484 0.1585 'International Tables Vol C Tables 4.2.6.8 and 6.1.1.4'
N N 0.0061 0.0033 'International Tables Vol C Tables 4.2.6.8 and 6.1.1.4'
O O 0.0106 0.0060 'International Tables Vol C Tables 4.2.6.8 and 6.1.1.4'

loop_
_geom_angle_atom_site_label_1
_geom_angle_atom_site_label_2
_geom_angle_atom_site_label_3
_geom_angle_site_symmetry_1
_geom_angle_site_symmetry_3
_geom_angle
_geom_angle_publ_flag
O1 C1 C2 . . 59.68(12) ?
O1 C1 C10 . . 117.82(16) ?
C2 C1 C10 . . 123.95(16) ?
O1 C1 H1 . . 114.7 ?
C2 C1 H1 . . 114.7 ?
C10 C1 H1 . . 114.7 ?
O1 C2 C1 . . 58.73(11) ?
O1 C2 C11 . . 113.2(2) ?
C1 C2 C11 . . 122.45(16) ?
O1 C2 C3 . . 115.30(16) ?
C1 C2 C3 . . 117.21(16) ?
C11 C2 C3 . . 116.23(17) ?
C2 C3 C4 . . 111.96(15) ?
C2 C3 H3A . . 109.2 ?
C4 C3 H3A . . 109.2 ?
C2 C3 H3B . . 109.2 ?
C4 C3 H3B . . 109.2 ?
H3A C3 H3B . . 107.9 ?
C5 C4 C3 . . 110.50(15) ?
C5 C4 H4A . . 109.6 ?
C3 C4 H4A . . 109.6 ?
C5 C4 H4B . . 109.6 ?
C3 C4 H4B . . 109.6 ?
H4A C4 H4B . . 108.1 ?
O2 C5 C6 . . 59.40(12) ?
O2 C5 C4 . . 118.64(16) ?
C6 C5 C4 . . 126.13(16) ?
O2 C5 H5 . . 113.8 ?
C6 C5 H5 . . 113.8 ?
C4 C5 H5 . . 113.8 ?
O2 C6 C5 . . 59.45(12) ?
O2 C6 C12 . . 113.36(17) ?
C5 C6 C12 . . 123.69(16) ?
O2 C6 C7 . . 111.83(15) ?
C5 C6 C7 . . 120.19(14) ?
C12 C6 C7 . . 113.85(16) ?
O3 C7 C6 . . 111.58(14) ?
O3 C7 C8 . . 108.36(13) ?
C6 C7 C8 . . 116.41(14) ?
O3 C7 H7 . . 106.7 ?
C6 C7 H7 . . 106.7 ?
C8 C7 H7 . . 106.6 ?
C7 C8 C9 . . 116.98(13) ?
C7 C8 H8A . . 108.1 ?
C9 C8 H8A . . 108.1 ?
C7 C8 H8B . . 108.1 ?
C9 C8 H8B . . 108.1 ?
H8A C8 H8B . . 107.3 ?
C10 C9 C8 . . 117.84(13) ?
C10 C9 C13 . . 103.52(11) ?
C8 C9 C13 . . 113.88(11) ?
C10 C9 H9 . . 107.0 ?
C8 C9 H9 . . 107.0 ?
C13 C9 H9 . . 107.0 ?
O4 C10 C1 . . 107.08(12) ?
O4 C10 C9 . . 104.98(11) ?
C1 C10 C9 . . 113.75(13) ?
O4 C10 H10 . . 110.3 ?
C1 C10 H10 . . 110.3 ?
C9 C10 H10 . . 110.3 ?
C2 C11 H11A . . 109.5 ?
C2 C11 H11B . . 109.5 ?
H11A C11 H11B . . 109.5 ?
C2 C11 H11C . . 109.5 ?
H11A C11 H11C . . 109.5 ?
H11B C11 H11C . . 109.5 ?
C6 C12 H12A . . 109.5 ?
C6 C12 H12B . . 109.5 ?
H12A C12 H12B . . 109.5 ?
C6 C12 H12C . . 109.5 ?
H12A C12 H12C . . 109.5 ?
H12B C12 H12C . . 109.5 ?
N2 C13 C14 . . 111.33(12) ?
N2 C13 C15 . . 100.56(10) ?
C14 C13 C15 . . 111.83(12) ?
N2 C13 C9 . . 116.76(12) ?
C14 C13 C9 . . 103.04(10) ?
C15 C13 C9 . . 113.68(11) ?
O5 C14 O4 . . 121.89(15) ?
O5 C14 C13 . . 127.88(14) ?
O4 C14 C13 . . 110.23(12) ?
C16 C15 C13 . . 101.37(11) ?
C16 C15 H15A . . 111.5 ?
C13 C15 H15A . . 111.5 ?
C16 C15 H15B . . 111.5 ?
C13 C15 H15B . . 111.5 ?
H15A C15 H15B . . 109.3 ?
N1 C16 C17 . . 118.89(13) ?
N1 C16 C15 . . 113.68(12) ?
C17 C16 C15 . . 127.41(12) ?
O7 C17 O6 . . 124.86(14) ?
O7 C17 C16 . . 124.96(14) ?
O6 C17 C16 . . 110.18(12) ?
O6 C18 C19 . . 110.71(15) ?
O6 C18 H18A . . 109.5 ?
C19 C18 H18A . . 109.5 ?
O6 C18 H18B . . 109.5 ?
C19 C18 H18B . . 109.5 ?
H18A C18 H18B . . 108.1 ?
C18 C19 H19A . . 109.5 ?
C18 C19 H19B . . 109.5 ?
H19A C19 H19B . . 109.5 ?
C18 C19 H19C . . 109.5 ?
H19A C19 H19C . . 109.5 ?
H19B C19 H19C . . 109.5 ?
C25 C20 C21 . . 118.60(13) ?
C25 C20 N2 . . 119.77(13) ?
C21 C20 N2 . . 121.55(13) ?
C22 C21 C20 . . 120.68(15) ?
C22 C21 H21 . . 119.7 ?
C20 C21 H21 . . 119.7 ?
C23 C22 C21 . . 119.32(14) ?
C23 C22 H22 . . 120.3 ?
C21 C22 H22 . . 120.3 ?
C22 C23 C24 . . 121.10(14) ?
C22 C23 Cl1 . . 119.95(12) ?
C24 C23 Cl1 . . 118.92(13) ?
C23 C24 C25 . . 119.47(15) ?
C23 C24 H24 . . 120.3 ?
C25 C24 H24 . . 120.3 ?
C24 C25 C20 . . 120.81(14) ?
C24 C25 H25 . . 119.6 ?
C20 C25 H25 . . 119.6 ?
C16 N1 N2 . . 109.17(12) ?
N1 N2 C20 . . 116.16(12) ?
N1 N2 C13 . . 111.55(11) ?
C20 N2 C13 . . 129.12(11) ?
C1 O1 C2 . . 61.59(11) ?
C6 O2 C5 . . 61.15(11) ?
C7 O3 H3 . . 109.5 ?
C14 O4 C10 . . 111.49(11) ?
C17 O6 C18 . . 115.30(13) ?

loop_
_geom_bond_atom_site_label_1
_geom_bond_atom_site_label_2
_geom_bond_site_symmetry_2
_geom_bond_distance
_geom_bond_publ_flag
C1 O1 . 1.438(2) ?
C1 C2 . 1.479(2) ?
C1 C10 . 1.500(2) ?
C1 H1 . 0.9800 ?
C2 O1 . 1.452(3) ?
C2 C11 . 1.506(3) ?
C2 C3 . 1.510(3) ?
C3 C4 . 1.531(3) ?
C3 H3A . 0.9700 ?
C3 H3B . 0.9700 ?
C4 C5 . 1.511(3) ?
C4 H4A . 0.9700 ?
C4 H4B . 0.9700 ?
C5 O2 . 1.447(2) ?
C5 C6 . 1.471(2) ?
C5 H5 . 0.9800 ?
C6 O2 . 1.446(2) ?
C6 C12 . 1.502(3) ?
C6 C7 . 1.521(2) ?
C7 O3 . 1.408(2) ?
C7 C8 . 1.530(2) ?
C7 H7 . 0.9800 ?
C8 C9 . 1.536(2) ?
C8 H8A . 0.9700 ?
C8 H8B . 0.9700 ?
C9 C10 . 1.5333(19) ?
C9 C13 . 1.5522(18) ?
C9 H9 . 0.9800 ?
C10 O4 . 1.4635(19) ?
C10 H10 . 0.9800 ?
C11 H11A . 0.9600 ?
C11 H11B . 0.9600 ?
C11 H11C . 0.9600 ?
C12 H12A . 0.9600 ?
C12 H12B . 0.9600 ?
C12 H12C . 0.9600 ?
C13 N2 . 1.4893(18) ?
C13 C14 . 1.531(2) ?
C13 C15 . 1.5484(19) ?
C14 O5 . 1.192(2) ?
C14 O4 . 1.3535(19) ?
C15 C16 . 1.500(2) ?
C15 H15A . 0.9700 ?
C15 H15B . 0.9700 ?
C16 N1 . 1.2823(19) ?
C16 C17 . 1.4819(19) ?
C17 O7 . 1.198(2) ?
C17 O6 . 1.3339(19) ?
C18 O6 . 1.4594(19) ?
C18 C19 . 1.496(3) ?
C18 H18A . 0.9700 ?
C18 H18B . 0.9700 ?
C19 H19A . 0.9600 ?
C19 H19B . 0.9600 ?
C19 H19C . 0.9600 ?
C20 C25 . 1.398(2) ?
C20 C21 . 1.399(2) ?
C20 N2 . 1.4107(17) ?
C21 C22 . 1.395(2) ?
C21 H21 . 0.9300 ?
C22 C23 . 1.382(3) ?
C22 H22 . 0.9300 ?
C23 C24 . 1.383(2) ?
C23 Cl1 . 1.7429(15) ?
C24 C25 . 1.389(2) ?
C24 H24 . 0.9300 ?
C25 H25 . 0.9300 ?
N1 N2 . 1.3706(16) ?
O3 H3 . 0.8200 ?

loop_
_geom_hbond_atom_site_label_D
_geom_hbond_atom_site_label_H
_geom_hbond_atom_site_label_A
_geom_hbond_site_symmetry_A
_geom_hbond_distance_DH
_geom_hbond_distance_HA
_geom_hbond_distance_DA
_geom_hbond_angle_DHA
_geom_hbond_publ_flag
C3 H3A O7 2_665 0.97 2.51 3.340(2) 143.8 yes
C8 H8B N2 . 0.97 2.52 2.928(2) 105.2 yes
C5 H5 O3 . 0.98 2.50 2.853(2) 101.1 yes
C9 H9 O3 . 0.98 2.35 2.850(2) 111.0 yes
C11 H11A O7 2_665 0.96 2.48 3.316(3) 145.2 yes
C15 H15B O1 4_566 0.97 2.49 3.326(2) 143.9 yes
C19 H19B O2 2_764 0.96 2.52 3.434(3) 158.1 yes
C21 H21 O4 . 0.93 2.53 3.340(2) 145.3 yes
C25 H25 N1 . 0.93 2.38 2.713(2) 100.9 yes
C22 H22 O3 1_455 0.93 2.49 3.295(2) 145.5 yes
O3 H3 O2 . 0.82 2.26 2.713(2) 115.1 yes
C18 H18B Cg5 1_655 0.97 3.07 3.436 104 yes

_cod_database_fobs_code 1558658
